data_4501049
loop_
_publ_author_name
'Mehta, Goverdhan'
'Sen, Saikat'

_publ_section_title
;
 Interesting Modes of Self-assembly of Achiral
 12-Oxo-11,13-dioxa[4.4.3]propellanes in a Noncentrosymmetric Environment
;
_journal_issue 9
_journal_name_full 'Crystal Growth &amp; Design'
_journal_page_first 3721
_journal_paper_doi 10.1021/cg200665w
_journal_volume 11
_journal_year 2011
_chemical_absolute_configuration unk
_chemical_compound_source 'see text'
_chemical_formula_iupac 'C11 H16 O3'
_chemical_formula_moiety 'C11 H16 O3'
_chemical_formula_structural 'C11 H16 O3'
_chemical_formula_sum 'C11 H16 O3'
_chemical_formula_weight 196.24
_chemical_name_systematic
;
(1s,6s)-11,13-dioxatricyclo[4.4.3.01,6]tridecan-12-one
;
_space_group_IT_number 20
_symmetry_cell_setting orthorhombic
_symmetry_Int_Tables_number 20
_symmetry_space_group_name_Hall 'C 2c 2'
_symmetry_space_group_name_H-M 'C 2 2 21'
_atom_sites_solution_hydrogens geom
_atom_sites_solution_primary direct
_atom_sites_solution_secondary difmap
_cell_angle_alpha 90
_cell_angle_beta 90
_cell_angle_gamma 90
_cell_formula_units_Z 4
_cell_length_a 7.6793(7)
_cell_length_b 10.2749(10)
_cell_length_c 12.4329(12)
_cell_measurement_reflns_used 3103
_cell_measurement_temperature 291(2)
_cell_measurement_theta_max 27.79
_cell_measurement_theta_min 3.28
_cell_volume 981.01(16)
_computing_cell_refinement 'SMART (Bruker, 1998)'
_computing_data_collection 'SMART (Bruker, 1998)'
_computing_data_reduction 'SAINT (Bruker, 1998)'
_computing_molecular_graphics 'Ortep-3 for Windows (Farrugia, 1997) and CAMERON (Watkin et al., 1993)'
_computing_publication_material 'PLATON (Spek, 2003)'
_computing_structure_refinement 'SHELXL-97 (Sheldrick, 2008)'
_computing_structure_solution 'SIR92 (Altomare et al., 1994)'
_diffrn_ambient_temperature 291(2)
_diffrn_measured_fraction_theta_full 0.998
_diffrn_measured_fraction_theta_max 0.998
_diffrn_measurement_device_type 'Bruker AXS SMART APEX CCD area-detector'
_diffrn_measurement_method '\f and \w scans'
_diffrn_radiation_monochromator graphite
_diffrn_radiation_source 'fine-focus sealed tube'
_diffrn_radiation_type MoKa
_diffrn_radiation_wavelength 0.71073
_diffrn_reflns_av_R_equivalents 0.0346
_diffrn_reflns_av_sigmaI/netI 0.0264
_diffrn_reflns_limit_h_max 9
_diffrn_reflns_limit_h_min -9
_diffrn_reflns_limit_k_max 12
_diffrn_reflns_limit_k_min -12
_diffrn_reflns_limit_l_max 13
_diffrn_reflns_limit_l_min -15
_diffrn_reflns_number 3644
_diffrn_reflns_reduction_process
;
;
_diffrn_reflns_theta_full 25.50
_diffrn_reflns_theta_max 25.50
_diffrn_reflns_theta_min 3.28
_exptl_absorpt_coefficient_mu 0.095
_exptl_absorpt_correction_T_max 0.9646
_exptl_absorpt_correction_T_min 0.9601
_exptl_absorpt_correction_type multi-scan
_exptl_absorpt_process_details '(SADABS; Sheldrick, 1997)'
_exptl_crystal_colour colorless
_exptl_crystal_density_diffrn 1.329
_exptl_crystal_density_method 'Not Measured'
_exptl_crystal_description block
_exptl_crystal_F_000 424
_exptl_crystal_size_max 0.43
_exptl_crystal_size_mid 0.40
_exptl_crystal_size_min 0.38
_refine_diff_density_max 0.153
_refine_diff_density_min -0.151
_refine_diff_density_rms 0.032
_refine_ls_abs_structure_details 'see text'
_refine_ls_extinction_coef 0.064(6)
_refine_ls_extinction_expression Fc^*^=kFc[1+0.001xFc^2^\l^3^/sin(2\q)]^-1/4^
_refine_ls_extinction_method SHELXL
_refine_ls_goodness_of_fit_ref 1.097
_refine_ls_hydrogen_treatment constr
_refine_ls_matrix_type full
_refine_ls_number_parameters 66
_refine_ls_number_reflns 543
_refine_ls_number_restraints 0
_refine_ls_restrained_S_all 1.097
_refine_ls_R_factor_all 0.0366
_refine_ls_R_factor_gt 0.0352
_refine_ls_shift/su_max 0.000
_refine_ls_shift/su_mean 0.000
_refine_ls_structure_factor_coef Fsqd
_refine_ls_weighting_details 'calc w=1/[\s^2^(Fo^2^)+(0.0414P)^2^+0.3680P] where P=(Fo^2^+2Fc^2^)/3'
_refine_ls_weighting_scheme calc
_refine_ls_wR_factor_gt 0.0866
_refine_ls_wR_factor_ref 0.0876
_reflns_number_gt 522
_reflns_number_total 543
_reflns_threshold_expression I>2sigma(I)
_cod_data_source_file cg200665w_si_001.cif
_cod_data_source_block carbonate_4
_cod_depositor_comments
;
The following automatic conversions were performed:

'_symmetry_cell_setting' value 'Orthorhombic' changed to
'orthorhombic' according to
/home/saulius/struct/CIF-dictionaries/cif_core.dic dictionary named
'cif_core.dic' version 2.4.1 from 2010-06-29.

Automatic conversion script
Id: cif_fix_values 1715 2011-07-08 13:25:40Z adriana 
;
_cod_database_code 4501049

loop_
_symmetry_equiv_pos_site_id
_symmetry_equiv_pos_as_xyz
1 x,y,z
2 -x,-y,1/2+z
3 x,-y,-z
4 -x,y,1/2-z
5 1/2+x,1/2+y,z
6 1/2-x,1/2-y,1/2+z
7 1/2+x,1/2-y,-z
8 1/2-x,1/2+y,1/2-z

loop_
_atom_site_label
_atom_site_type_symbol
_atom_site_fract_x
_atom_site_fract_y
_atom_site_fract_z
_atom_site_U_iso_or_equiv
_atom_site_adp_type
_atom_site_occupancy
_atom_site_symmetry_multiplicity
_atom_site_calc_flag
_atom_site_refinement_flags
O1 O 1.05209(17) 0.90397(13) 1.03987(12) 0.0428(4) Uani 1 1 d .
O2 O 1.3055(3) 1.0000 1.0000 0.0676(8) Uani 1 2 d S
C1 C 0.7476(3) 0.8680(2) 1.08423(19) 0.0502(6) Uani 1 1 d .
C2 C 0.8725(2) 0.92567(18) 1.00289(17) 0.0365(5) Uani 1 1 d .
C3 C 0.8555(3) 0.8608(2) 0.89343(19) 0.0496(6) Uani 1 1 d .
C4 C 0.7094(4) 0.9183(3) 0.8263(2) 0.0619(8) Uani 1 1 d .
C5 C 0.7406(4) 1.0619(3) 0.8094(2) 0.0630(8) Uani 1 1 d .
C6 C 1.1505(4) 1.0000 1.0000 0.0426(7) Uani 1 2 d S
H1B H 0.6317 0.8676 1.0533 0.060 Uiso 1 1 calc R
H1A H 0.7806 0.7783 1.0972 0.060 Uiso 1 1 calc R
H3A H 0.9645 0.8700 0.8547 0.060 Uiso 1 1 calc R
H3B H 0.8341 0.7686 0.9036 0.060 Uiso 1 1 calc R
H4A H 0.7041 0.8745 0.7572 0.074 Uiso 1 1 calc R
H4B H 0.5989 0.9055 0.8626 0.074 Uiso 1 1 calc R
H5A H 0.8496 1.0743 0.7713 0.076 Uiso 1 1 calc R
H5B H 0.6478 1.0980 0.7657 0.076 Uiso 1 1 calc R

loop_
_atom_site_aniso_label
_atom_site_aniso_U_11
_atom_site_aniso_U_22
_atom_site_aniso_U_33
_atom_site_aniso_U_23
_atom_site_aniso_U_13
_atom_site_aniso_U_12
O1 0.0354(8) 0.0403(8) 0.0525(9) 0.0022(7) -0.0061(7) 0.0043(6)
O2 0.0299(11) 0.0803(17) 0.0925(19) -0.0030(16) 0.000 0.000
C1 0.0456(11) 0.0471(12) 0.0580(13) 0.0130(10) -0.0033(11) -0.0108(10)
C2 0.0306(8) 0.0352(10) 0.0438(10) -0.0004(8) -0.0035(10) -0.0002(8)
C3 0.0478(11) 0.0467(11) 0.0544(13) -0.0122(11) -0.0028(11) -0.0010(11)
C4 0.0520(14) 0.0832(18) 0.0505(13) -0.0210(13) -0.0130(11) 0.0007(14)
C5 0.0487(14) 0.093(2) 0.0470(13) 0.0147(13) -0.0069(11) 0.0112(14)
C6 0.0337(13) 0.0463(15) 0.0478(16) -0.0078(14) 0.000 0.000

loop_
_atom_type_symbol
_atom_type_description
_atom_type_scat_dispersion_real
_atom_type_scat_dispersion_imag
_atom_type_scat_source
O O 0.0106 0.0060 'International Tables Vol C Tables 4.2.6.8 and 6.1.1.4'
H H 0.0000 0.0000 'International Tables Vol C Tables 4.2.6.8 and 6.1.1.4'
C C 0.0033 0.0016 'International Tables Vol C Tables 4.2.6.8 and 6.1.1.4'

loop_
_geom_angle_atom_site_label_1
_geom_angle_atom_site_label_2
_geom_angle_atom_site_label_3
_geom_angle
O1 C2 C1 109.01(17)
O1 C2 C3 107.08(16)
O2 C6 O1 124.38(12)
C1 C2 C3 111.83(17)
C2 C1 H1B 108.5
C2 C1 H1A 108.5
C2 C3 H3A 109.1
C2 C3 H3B 109.1
C3 C4 H4A 109.7
C3 C4 H4B 109.7
C4 C3 C2 112.63(19)
C4 C3 H3A 109.1
C4 C3 H3B 109.1
C4 C5 H5A 109.5
C4 C5 H5B 109.5
C5 C4 C3 109.8(2)
C5 C4 H4A 109.7
C5 C4 H4B 109.7
C6 O1 C2 107.57(15)
H1B C1 H1A 107.5
H3A C3 H3B 107.8
H4A C4 H4B 108.2
H5A C5 H5B 108.1

loop_
_geom_bond_atom_site_label_1
_geom_bond_atom_site_label_2
_geom_bond_distance
O1 C2 1.471(2)
O1 C6 1.338(2)
O2 C6 1.191(4)
C1 C2 1.514(3)
C1 H1B 0.9700
C1 H1A 0.9700
C2 C3 1.521(3)
C3 C4 1.519(4)
C3 H3A 0.9700
C3 H3B 0.9700
C4 C5 1.509(4)
C4 H4A 0.9700
C4 H4B 0.9700
C5 H5A 0.9700
C5 H5B 0.9700

loop_
_geom_torsion_atom_site_label_1
_geom_torsion_atom_site_label_2
_geom_torsion_atom_site_label_3
_geom_torsion_atom_site_label_4
_geom_torsion
O1 C2 C3 C4 -156.8(2)
C1 C2 C3 C4 83.9(2)
C2 C3 C4 C5 58.9(3)
C2 O1 C6 O2 -167.20(9)
C6 O1 C2 C1 -151.90(14)
C6 O1 C2 C3 86.95(17)
